data_1544273
loop_
_publ_author_name
'Rusanova, Julia A.'
'Dyakonenko, Viktoriya V.'
'Semenaka, Valentina V.'

_publ_section_title
;
 Diaquatetrakis(dimethyl sulfoxide-\k<i>O</i>)cobalt(II)
 bis[diamminetetrakis(thiocyanato-\k<i>N</i>)chromate(III)] dimethyl
 sulfoxide hexasolvate dihydrate
;
_journal_coeditor_code SJ4061
_journal_issue 10
_journal_name_full IUCrData
_journal_page_first x161571
_journal_paper_doi 10.1107/S2414314616015716
_journal_volume 1
_journal_year 2016
_chemical_formula_iupac '[Co (C2 H6 O1 S1)4 (H2 O1)2] [Cr (N C S)4 (N H3)2], 6C2 H6 O S, 2H2 O'
_chemical_formula_moiety 'C8 H28 Co O6 S4 2+, 2(C4 H6 Cr N6 S4 -), 6(C2 H6 O S), 2(H2 O)'
_chemical_formula_sum 'C28 H80 Co Cr2 N12 O14 S18'
_chemical_formula_weight 1549.05
_chemical_name_systematic
;
Diaquatetrakis(dimethyl sulfoxide-\k<i>O</i>)cobalt(II)
bis[diamminetetrakis(thiocyanato-\k<i>N</i>)chromate(III)]
dimethyl sulfoxide hexasolvate dihydrate
;
_space_group_crystal_system triclinic
_space_group_IT_number 2
_space_group_name_Hall '-P 1'
_space_group_name_H-M_alt 'P -1'
_symmetry_space_group_name_Hall '-P 1'
_symmetry_space_group_name_H-M 'P -1'
_atom_sites_solution_hydrogens mixed
_audit_creation_method
;
Olex2 1.2
(compiled 2016.02.19 svn.r3266 for OlexSys, GUI svn.r5155)
;
_cell_angle_alpha 85.95(2)
_cell_angle_beta 87.98(2)
_cell_angle_gamma 70.17(2)
_cell_formula_units_Z 1
_cell_length_a 11.752(3)
_cell_length_b 12.212(4)
_cell_length_c 13.257(3)
_cell_measurement_reflns_used 2015
_cell_measurement_temperature 294
_cell_measurement_theta_max 25.00
_cell_measurement_theta_min 3.50
_cell_volume 1785.2(9)
_computing_cell_refinement
;
P3 (Siemens, 1991)
;
_computing_data_collection
;
P3 (Siemens, 1991)
;
_computing_data_reduction
;
XDISK in SHELXTL-Plus (Sheldrick, 1992)
;
_computing_molecular_graphics
;
OLEX2 (Dolomanov <i>et al.</i>,  2009)
;
_computing_publication_material
;
OLEX2 (Dolomanov <i>et al.</i>,  2009) and publCIF (Westrip,
2010)
;
_computing_structure_refinement
;
SHELXL2014 (Sheldrick, 2015)
;
_computing_structure_solution
;
SHELXS97 (Sheldrick, 2008)
;
_diffrn_ambient_temperature 294
_diffrn_detector_area_resol_mean 16.1827
_diffrn_measured_fraction_theta_full 0.966
_diffrn_measured_fraction_theta_max 0.966
_diffrn_measurement_device_type 'Siemens P3/PC'
_diffrn_measurement_method '\q-2\q scans'
_diffrn_radiation_monochromator graphite
_diffrn_radiation_type MoK\a
_diffrn_radiation_wavelength 0.71073
_diffrn_reflns_av_R_equivalents 0.0558
_diffrn_reflns_limit_h_max 14
_diffrn_reflns_limit_h_min -8
_diffrn_reflns_limit_k_max 14
_diffrn_reflns_limit_k_min -14
_diffrn_reflns_limit_l_max 15
_diffrn_reflns_limit_l_min -15
_diffrn_reflns_number 6478
_diffrn_reflns_theta_full 25.086
_diffrn_reflns_theta_max 25.086
_diffrn_reflns_theta_min 1.776
_exptl_absorpt_coefficient_mu 1.110
_exptl_absorpt_correction_T_max 0.842
_exptl_absorpt_correction_T_min 0.604
_exptl_absorpt_correction_type analytical
_exptl_absorpt_process_details
;
[analytical correction (Katayama 1986) in <i>WinGX</i> (Farrugia,
2012)]
;
_exptl_crystal_colour colourless
_exptl_crystal_density_diffrn 1.441
_exptl_crystal_density_method 'not measured'
_exptl_crystal_description block
_exptl_crystal_F_000 807
_exptl_crystal_size_max 0.6
_exptl_crystal_size_mid 0.4
_exptl_crystal_size_min 0.2
_refine_diff_density_max 1.231
_refine_diff_density_min -1.025
_refine_ls_extinction_method none
_refine_ls_goodness_of_fit_ref 1.040
_refine_ls_hydrogen_treatment constr
_refine_ls_matrix_type full
_refine_ls_number_parameters 352
_refine_ls_number_reflns 6138
_refine_ls_number_restraints 0
_refine_ls_restrained_S_all 1.040
_refine_ls_R_factor_all 0.1556
_refine_ls_R_factor_gt 0.0693
_refine_ls_shift/su_max 0.000
_refine_ls_shift/su_mean 0.000
_refine_ls_structure_factor_coef Fsqd
_refine_ls_weighting_details 'w=1/[\s^2^(Fo^2^)+(0.1000P)^2^] where P=(Fo^2^+2Fc^2^)/3'
_refine_ls_weighting_scheme calc
_refine_ls_wR_factor_gt 0.1616
_refine_ls_wR_factor_ref 0.1954
_reflns_number_gt 3459
_reflns_number_total 6138
_reflns_threshold_expression 'I > 2\s(I)'
_cod_data_source_file sj4061sup1.cif
_cod_data_source_block I
_cod_depositor_comments 'Adding full bibliography for 1544273.cif.'
_cod_original_cell_volume 1785.3(9)
_cod_database_code 1544273
_cod_database_fobs_code 1544273
_shelx_space_group_comment
;
The symmetry employed for this shelxl refinement is uniquely defined
by the following loop, which should always be used as a source of
symmetry information in preference to the above space-group names.
They are only intended as comments.
;

loop_
_space_group_symop_operation_xyz
'x, y, z'
'-x, -y, -z'

loop_
_atom_site_type_symbol
_atom_site_label
_atom_site_fract_x
_atom_site_fract_y
_atom_site_fract_z
_atom_site_U_iso_or_equiv
_atom_site_adp_type
_atom_site_calc_flag
_atom_site_occupancy
Co Co1 0.0000 0.5000 0.0000 0.0220(3) Uani d 1
Cr Cr1 -0.62334(11) 0.13962(9) 0.24820(8) 0.0275(3) Uani d 1
S S1 -0.07654(17) 0.28560(14) 0.07475(14) 0.0304(4) Uani d 1
S S2 0.12683(18) 0.59160(14) 0.17553(13) 0.0308(4) Uani d 1
S S3 -0.3879(2) 0.3817(2) 0.2914(2) 0.0599(7) Uani d 1
S S4 -0.9581(2) 0.3312(2) 0.45589(19) 0.0635(7) Uani d 1
S S5 -0.8412(2) -0.12533(19) 0.23569(18) 0.0513(6) Uani d 1
S S6 -0.2658(2) -0.0376(2) 0.05798(18) 0.0518(6) Uani d 1
S S7 -0.1953(2) 0.01062(19) 0.47090(19) 0.0531(6) Uani d 1
S S8 -0.4153(3) -0.2743(2) 0.44568(18) 0.0626(7) Uani d 1
S S9 -0.49827(18) 0.64195(18) 0.07185(15) 0.0411(5) Uani d 1
N N1 -0.5327(5) 0.2493(5) 0.2657(4) 0.0300(14) Uani d 1
N N2 -0.7566(6) 0.2290(5) 0.3392(5) 0.0388(16) Uani d 1
N N3 -0.7121(5) 0.0272(5) 0.2342(4) 0.0304(14) Uani d 1
N N4 -0.4888(6) 0.0534(5) 0.1567(5) 0.0375(16) Uani d 1
N N5 -0.7122(6) 0.2396(5) 0.1241(4) 0.0335(14) Uani d 1
H H5A -0.7178 0.1931 0.0771 0.050 Uiso calc 1
H H5B -0.6711 0.2848 0.0990 0.050 Uiso calc 1
H H5C -0.7861 0.2840 0.1426 0.050 Uiso calc 1
N N6 -0.5326(6) 0.0345(5) 0.3673(4) 0.0365(15) Uani d 1
H H6A -0.5855 0.0258 0.4142 0.055 Uiso calc 1
H H6B -0.4840 0.0669 0.3937 0.055 Uiso calc 1
H H6C -0.4887 -0.0349 0.3459 0.055 Uiso calc 1
O O1W -0.1997(6) 0.7216(5) 0.2060(5) 0.067(2) Uani d 1
H H1WA -0.2318 0.7664 0.1551 0.100 Uiso d 1
H H1WB -0.2532 0.7245 0.2515 0.100 Uiso d 1
O O1 0.0946(5) 0.4937(4) 0.1327(3) 0.0309(11) Uani d 1
O O2 0.0271(4) 0.3229(4) 0.0310(3) 0.0271(11) Uani d 1
O O3 -0.1606(4) 0.5446(4) 0.0842(3) 0.0290(11) Uani d 1
H H3A -0.1635 0.5746 0.1414 0.044 Uiso d 1
H H3B -0.2310 0.5814 0.0596 0.044 Uiso d 1
O O4 -0.3298(5) 0.0593(5) 0.4896(4) 0.0486(15) Uani d 1
O O5 -0.3876(4) 0.5990(4) 0.0043(4) 0.0362(12) Uani d 1
O O6 -0.3761(6) -0.2221(6) 0.3498(5) 0.068(2) Uani d 1
C C1 0.0615(9) 0.6080(8) 0.2977(6) 0.062(3) Uani d 1
H H1A -0.0246 0.6443 0.2925 0.093 Uiso calc 1
H H1B 0.0938 0.6559 0.3341 0.093 Uiso calc 1
H H1C 0.0798 0.5328 0.3330 0.093 Uiso calc 1
C C2 0.2785(8) 0.5278(7) 0.2116(7) 0.050(2) Uani d 1
H H2A 0.3288 0.5070 0.1524 0.076 Uiso calc 1
H H2B 0.2876 0.4591 0.2550 0.076 Uiso calc 1
H H2C 0.3022 0.5824 0.2470 0.076 Uiso calc 1
C C3 -0.0346(8) 0.1364(6) 0.0480(7) 0.049(2) Uani d 1
H H3C -0.0360 0.1304 -0.0237 0.074 Uiso calc 1
H H3D -0.0905 0.1032 0.0808 0.074 Uiso calc 1
H H3E 0.0455 0.0950 0.0725 0.074 Uiso calc 1
C C4 -0.0561(9) 0.2702(8) 0.2070(6) 0.061(3) Uani d 1
H H4A -0.0622 0.3441 0.2315 0.091 Uiso calc 1
H H4B 0.0223 0.2146 0.2225 0.091 Uiso calc 1
H H4C -0.1173 0.2435 0.2391 0.091 Uiso calc 1
C C5 -0.4680(6) 0.3038(6) 0.2776(5) 0.0301(16) Uani d 1
C C6 -0.8409(8) 0.2721(7) 0.3870(6) 0.0385(19) Uani d 1
C C7 -0.7661(7) -0.0362(6) 0.2354(5) 0.0291(16) Uani d 1
C C8 -0.3949(8) 0.0144(6) 0.1159(5) 0.0361(18) Uani d 1
C C9 -0.5010(9) 0.7771(8) 0.1143(7) 0.060(3) Uani d 1
H H9A -0.4347 0.7643 0.1591 0.090 Uiso calc 1
H H9B -0.5759 0.8128 0.1495 0.090 Uiso calc 1
H H9C -0.4939 0.8276 0.0573 0.090 Uiso calc 1
C C10 -0.6211(8) 0.6956(7) -0.0121(8) 0.056(3) Uani d 1
H H10A -0.6269 0.6328 -0.0489 0.084 Uiso calc 1
H H10B -0.6086 0.7544 -0.0586 0.084 Uiso calc 1
H H10C -0.6946 0.7286 0.0257 0.084 Uiso calc 1
C C11 -0.1800(11) -0.0291(14) 0.3457(10) 0.122(6) Uani d 1
H H11A -0.2114 -0.0913 0.3398 0.183 Uiso calc 1
H H11B -0.0960 -0.0546 0.3264 0.183 Uiso calc 1
H H11C -0.2241 0.0368 0.3022 0.183 Uiso calc 1
C C12 -0.1471(9) 0.1326(8) 0.4536(8) 0.067(3) Uani d 1
H H12A -0.1447 0.1632 0.5180 0.101 Uiso calc 1
H H12B -0.2026 0.1915 0.4103 0.101 Uiso calc 1
H H12C -0.0679 0.1095 0.4232 0.101 Uiso calc 1
C C13 -0.3090(12) -0.4163(9) 0.4675(11) 0.106(5) Uani d 1
H H13A -0.2356 -0.4111 0.4928 0.159 Uiso calc 1
H H13B -0.2921 -0.4549 0.4052 0.159 Uiso calc 1
H H13C -0.3416 -0.4600 0.5162 0.159 Uiso calc 1
C C14 -0.5386(10) -0.3128(8) 0.4146(8) 0.068(3) Uani d 1
H H14A -0.6029 -0.2444 0.3904 0.102 Uiso calc 1
H H14B -0.5659 -0.3477 0.4734 0.102 Uiso calc 1
H H14C -0.5152 -0.3675 0.3627 0.102 Uiso calc 1

loop_
_atom_site_aniso_label
_atom_site_aniso_U_11
_atom_site_aniso_U_22
_atom_site_aniso_U_33
_atom_site_aniso_U_12
_atom_site_aniso_U_13
_atom_site_aniso_U_23
Co1 0.0229(7) 0.0162(6) 0.0226(7) -0.0010(5) 0.0027(5) -0.0031(5)
Cr1 0.0321(7) 0.0245(6) 0.0240(6) -0.0068(5) 0.0012(5) -0.0028(4)
S1 0.0295(10) 0.0218(8) 0.0378(10) -0.0066(8) 0.0001(8) 0.0006(7)
S2 0.0398(11) 0.0252(9) 0.0263(9) -0.0088(8) 0.0005(8) -0.0054(7)
S3 0.0625(16) 0.0475(13) 0.0787(17) -0.0294(12) -0.0204(13) 0.0010(12)
S4 0.0650(17) 0.0701(16) 0.0529(14) -0.0178(14) 0.0334(13) -0.0293(12)
S5 0.0531(14) 0.0431(12) 0.0645(15) -0.0253(11) 0.0003(12) -0.0022(10)
S6 0.0393(13) 0.0578(13) 0.0565(14) -0.0125(11) 0.0195(11) -0.0209(11)
S7 0.0456(14) 0.0470(12) 0.0621(15) -0.0115(11) 0.0013(11) 0.0049(11)
S8 0.096(2) 0.0466(13) 0.0441(13) -0.0210(14) -0.0135(13) -0.0082(10)
S9 0.0321(11) 0.0432(11) 0.0420(11) -0.0075(9) 0.0049(9) 0.0072(9)
N1 0.018(3) 0.036(3) 0.025(3) 0.004(3) 0.002(2) 0.001(3)
N2 0.050(4) 0.038(3) 0.030(3) -0.017(3) 0.004(3) -0.006(3)
N3 0.023(3) 0.031(3) 0.032(3) -0.002(3) 0.004(3) -0.006(3)
N4 0.038(4) 0.030(3) 0.036(4) -0.002(3) 0.004(3) -0.001(3)
N5 0.036(4) 0.033(3) 0.028(3) -0.007(3) 0.000(3) 0.000(2)
N6 0.037(4) 0.033(3) 0.033(3) -0.005(3) -0.003(3) 0.005(3)
O1W 0.073(5) 0.056(4) 0.057(4) 0.000(4) -0.002(4) -0.020(3)
O1 0.042(3) 0.023(2) 0.028(3) -0.011(2) -0.005(2) -0.0024(19)
O2 0.020(2) 0.025(2) 0.030(3) -0.001(2) -0.002(2) 0.0054(19)
O3 0.027(3) 0.029(2) 0.030(3) -0.006(2) 0.005(2) -0.010(2)
O4 0.055(4) 0.042(3) 0.044(3) -0.011(3) 0.016(3) -0.002(3)
O5 0.024(3) 0.043(3) 0.036(3) -0.003(2) 0.001(2) -0.008(2)
O6 0.065(5) 0.063(4) 0.061(4) -0.005(4) 0.016(4) -0.006(3)
C1 0.078(7) 0.068(6) 0.034(5) -0.016(6) 0.011(5) -0.019(4)
C2 0.050(5) 0.048(5) 0.059(6) -0.020(4) 0.007(4) -0.025(4)
C3 0.044(5) 0.024(4) 0.081(6) -0.013(4) 0.001(5) -0.006(4)
C4 0.072(7) 0.066(6) 0.035(5) -0.015(5) 0.015(5) 0.007(4)
C5 0.025(4) 0.023(3) 0.041(4) -0.005(3) -0.016(3) -0.002(3)
C6 0.047(5) 0.041(4) 0.027(4) -0.014(4) 0.016(4) -0.010(3)
C7 0.037(4) 0.027(4) 0.024(4) -0.013(4) -0.004(3) 0.002(3)
C8 0.046(5) 0.032(4) 0.029(4) -0.011(4) 0.004(4) -0.005(3)
C9 0.057(6) 0.063(6) 0.063(6) -0.019(5) 0.004(5) -0.037(5)
C10 0.035(5) 0.035(4) 0.091(7) -0.002(4) -0.027(5) 0.000(5)
C11 0.073(8) 0.218(17) 0.098(10) -0.065(10) 0.027(7) -0.097(11)
C12 0.062(7) 0.068(6) 0.075(7) -0.029(6) -0.016(5) 0.019(5)
C13 0.121(11) 0.046(6) 0.152(13) -0.025(7) -0.071(10) 0.009(7)
C14 0.085(8) 0.059(6) 0.074(7) -0.041(6) 0.003(6) -0.012(5)

loop_
_atom_type_symbol
_atom_type_description
_atom_type_scat_dispersion_real
_atom_type_scat_dispersion_imag
_atom_type_scat_source
C C 0.0033 0.0016 'International Tables Vol C Tables 4.2.6.8 and 6.1.1.4'
H H 0.0000 0.0000 'International Tables Vol C Tables 4.2.6.8 and 6.1.1.4'
N N 0.0061 0.0033 'International Tables Vol C Tables 4.2.6.8 and 6.1.1.4'
O O 0.0106 0.0060 'International Tables Vol C Tables 4.2.6.8 and 6.1.1.4'
S S 0.1246 0.1234 'International Tables Vol C Tables 4.2.6.8 and 6.1.1.4'
Cr Cr 0.3209 0.6236 'International Tables Vol C Tables 4.2.6.8 and 6.1.1.4'
Co Co 0.3494 0.9721 'International Tables Vol C Tables 4.2.6.8 and 6.1.1.4'

loop_
_geom_angle_atom_site_label_1
_geom_angle_atom_site_label_2
_geom_angle_atom_site_label_3
_geom_angle_site_symmetry_1
_geom_angle_site_symmetry_3
_geom_angle
O1 Co1 O1 2_565 . 180.0
O2 Co1 O1 . . 87.58(18)
O2 Co1 O1 2_565 2_565 87.58(17)
O2 Co1 O1 2_565 . 92.42(17)
O2 Co1 O1 . 2_565 92.42(18)
O2 Co1 O2 2_565 . 180.0
O3 Co1 O1 2_565 2_565 89.13(19)
O3 Co1 O1 2_565 . 90.87(19)
O3 Co1 O1 . 2_565 90.87(19)
O3 Co1 O1 . . 89.13(19)
O3 Co1 O2 2_565 . 89.38(17)
O3 Co1 O2 . . 90.62(17)
O3 Co1 O2 2_565 2_565 90.62(17)
O3 Co1 O2 . 2_565 89.38(17)
O3 Co1 O3 . 2_565 180.0
N1 Cr1 N3 . . 178.4(2)
N1 Cr1 N5 . . 91.4(2)
N1 Cr1 N6 . . 90.0(2)
N2 Cr1 N1 . . 91.1(2)
N2 Cr1 N3 . . 88.7(2)
N2 Cr1 N4 . . 178.7(3)
N2 Cr1 N5 . . 90.4(2)
N2 Cr1 N6 . . 91.7(2)
N3 Cr1 N5 . . 90.2(2)
N3 Cr1 N6 . . 88.4(3)
N4 Cr1 N1 . . 87.6(2)
N4 Cr1 N3 . . 92.5(2)
N4 Cr1 N5 . . 89.2(2)
N4 Cr1 N6 . . 88.8(2)
N6 Cr1 N5 . . 177.5(2)
O2 S1 C3 . . 104.2(3)
O2 S1 C4 . . 105.4(4)
C4 S1 C3 . . 99.8(4)
O1 S2 C1 . . 105.9(4)
O1 S2 C2 . . 105.0(3)
C2 S2 C1 . . 97.8(5)
O4 S7 C11 . . 104.8(5)
O4 S7 C12 . . 105.7(4)
C11 S7 C12 . . 98.3(6)
O6 S8 C13 . . 107.0(6)
O6 S8 C14 . . 106.6(5)
C14 S8 C13 . . 98.5(6)
O5 S9 C9 . . 106.8(4)
O5 S9 C10 . . 104.8(4)
C10 S9 C9 . . 98.2(4)
C5 N1 Cr1 . . 172.9(5)
C6 N2 Cr1 . . 171.4(7)
C7 N3 Cr1 . . 173.8(6)
C8 N4 Cr1 . . 164.3(7)
Cr1 N5 H5A . . 109.5
Cr1 N5 H5B . . 109.5
Cr1 N5 H5C . . 109.5
H5A N5 H5B . . 109.5
H5A N5 H5C . . 109.5
H5B N5 H5C . . 109.5
Cr1 N6 H6A . . 109.5
Cr1 N6 H6B . . 109.5
Cr1 N6 H6C . . 109.5
H6A N6 H6B . . 109.5
H6A N6 H6C . . 109.5
H6B N6 H6C . . 109.5
H1WA O1W H1WB . . 109.7
S2 O1 Co1 . . 127.9(3)
S1 O2 Co1 . . 119.5(2)
Co1 O3 H3A . . 119.3
Co1 O3 H3B . . 124.5
H3A O3 H3B . . 103.1
S2 C1 H1A . . 109.5
S2 C1 H1B . . 109.5
S2 C1 H1C . . 109.5
H1A C1 H1B . . 109.5
H1A C1 H1C . . 109.5
H1B C1 H1C . . 109.5
S2 C2 H2A . . 109.5
S2 C2 H2B . . 109.5
S2 C2 H2C . . 109.5
H2A C2 H2B . . 109.5
H2A C2 H2C . . 109.5
H2B C2 H2C . . 109.5
S1 C3 H3C . . 109.5
S1 C3 H3D . . 109.5
S1 C3 H3E . . 109.5
H3C C3 H3D . . 109.5
H3C C3 H3E . . 109.5
H3D C3 H3E . . 109.5
S1 C4 H4A . . 109.5
S1 C4 H4B . . 109.5
S1 C4 H4C . . 109.5
H4A C4 H4B . . 109.5
H4A C4 H4C . . 109.5
H4B C4 H4C . . 109.5
N1 C5 S3 . . 177.1(6)
N2 C6 S4 . . 179.0(8)
N3 C7 S5 . . 179.4(7)
N4 C8 S6 . . 179.0(7)
S9 C9 H9A . . 109.5
S9 C9 H9B . . 109.5
S9 C9 H9C . . 109.5
H9A C9 H9B . . 109.5
H9A C9 H9C . . 109.5
H9B C9 H9C . . 109.5
S9 C10 H10A . . 109.5
S9 C10 H10B . . 109.5
S9 C10 H10C . . 109.5
H10A C10 H10B . . 109.5
H10A C10 H10C . . 109.5
H10B C10 H10C . . 109.5
S7 C11 H11A . . 109.5
S7 C11 H11B . . 109.5
S7 C11 H11C . . 109.5
H11A C11 H11B . . 109.5
H11A C11 H11C . . 109.5
H11B C11 H11C . . 109.5
S7 C12 H12A . . 109.5
S7 C12 H12B . . 109.5
S7 C12 H12C . . 109.5
H12A C12 H12B . . 109.5
H12A C12 H12C . . 109.5
H12B C12 H12C . . 109.5
S8 C13 H13A . . 109.5
S8 C13 H13B . . 109.5
S8 C13 H13C . . 109.5
H13A C13 H13B . . 109.5
H13A C13 H13C . . 109.5
H13B C13 H13C . . 109.5
S8 C14 H14A . . 109.5
S8 C14 H14B . . 109.5
S8 C14 H14C . . 109.5
H14A C14 H14B . . 109.5
H14A C14 H14C . . 109.5
H14B C14 H14C . . 109.5

loop_
_geom_bond_atom_site_label_1
_geom_bond_atom_site_label_2
_geom_bond_site_symmetry_2
_geom_bond_distance
Co1 O1 . 2.097(5)
Co1 O1 2_565 2.097(5)
Co1 O2 . 2.089(4)
Co1 O2 2_565 2.088(4)
Co1 O3 . 2.084(4)
Co1 O3 2_565 2.084(4)
Cr1 N1 . 2.003(7)
Cr1 N2 . 1.998(6)
Cr1 N3 . 2.007(7)
Cr1 N4 . 1.999(6)
Cr1 N5 . 2.065(6)
Cr1 N6 . 2.045(6)
S1 O2 . 1.523(5)
S1 C3 . 1.777(7)
S1 C4 . 1.767(8)
S2 O1 . 1.521(5)
S2 C1 . 1.763(8)
S2 C2 . 1.755(9)
S3 C5 . 1.571(8)
S4 C6 . 1.606(8)
S5 C7 . 1.617(8)
S6 C8 . 1.620(8)
S7 O4 . 1.506(6)
S7 C11 . 1.748(11)
S7 C12 . 1.762(10)
S8 O6 . 1.509(7)
S8 C13 . 1.771(10)
S8 C14 . 1.739(10)
S9 O5 . 1.513(5)
S9 C9 . 1.772(8)
S9 C10 . 1.766(8)
N1 C5 . 1.189(9)
N2 C6 . 1.145(9)
N3 C7 . 1.154(9)
N4 C8 . 1.173(9)
N5 H5A . 0.8900
N5 H5B . 0.8900
N5 H5C . 0.8900
N6 H6A . 0.8900
N6 H6B . 0.8900
N6 H6C . 0.8900
O1W H1WA . 0.8499
O1W H1WB . 0.8500
O3 H3A . 0.8600
O3 H3B . 0.8600
C1 H1A . 0.9600
C1 H1B . 0.9600
C1 H1C . 0.9600
C2 H2A . 0.9600
C2 H2B . 0.9600
C2 H2C . 0.9600
C3 H3C . 0.9600
C3 H3D . 0.9600
C3 H3E . 0.9600
C4 H4A . 0.9600
C4 H4B . 0.9600
C4 H4C . 0.9600
C9 H9A . 0.9600
C9 H9B . 0.9600
C9 H9C . 0.9600
C10 H10A . 0.9600
C10 H10B . 0.9600
C10 H10C . 0.9600
C11 H11A . 0.9600
C11 H11B . 0.9600
C11 H11C . 0.9600
C12 H12A . 0.9600
C12 H12B . 0.9600
C12 H12C . 0.9600
C13 H13A . 0.9600
C13 H13B . 0.9600
C13 H13C . 0.9600
C14 H14A . 0.9600
C14 H14B . 0.9600
C14 H14C . 0.9600

loop_
_geom_hbond_atom_site_label_D
_geom_hbond_atom_site_label_H
_geom_hbond_atom_site_label_A
_geom_hbond_site_symmetry_A
_geom_hbond_distance_DH
_geom_hbond_distance_HA
_geom_hbond_distance_DA
_geom_hbond_angle_DHA
N5 H5A S6 2_455 0.89 2.76 3.647(7) 176.1
N5 H5B O5 2_465 0.89 2.17 3.019(8) 160.4
N6 H6A O4 2_456 0.89 2.03 2.874(8) 157.7
N6 H6B O4 . 0.89 2.22 3.037(9) 152.2
N6 H6C O6 . 0.89 2.22 3.069(8) 160.1
O1W H1WA S6 1_565 0.85 2.55 3.293(7) 146.7
O1W H1WB O6 1_565 0.85 1.89 2.711(9) 163.0
C3 H3E S6 2 0.96 2.97 3.590(9) 123.7

loop_
_geom_torsion_atom_site_label_1
_geom_torsion_atom_site_label_2
_geom_torsion_atom_site_label_3
_geom_torsion_atom_site_label_4
_geom_torsion
C1 S2 O1 Co1 122.0(5)
C2 S2 O1 Co1 -135.1(4)
C3 S1 O2 Co1 160.4(4)
C4 S1 O2 Co1 -95.1(4)
